data_4063821
loop_
_publ_author_name
'Zhou, Wen'
'Tang, Liming'
'Patrick, Brian O.'
'Smith, Kevin M.'

_publ_section_title
;
 Electronic Effects in the Oxidative Addition of Iodomethane with
 Mixed-Aryl \b-Diketiminate Chromium Complexes
;
_journal_issue 3
_journal_name_full Organometallics
_journal_page_first 603
_journal_paper_doi 10.1021/om100961f
_journal_volume 30
_journal_year 2011
_chemical_formula_sum 'C30 H39 Cr N2 O'
_chemical_formula_weight 495.63
_chemical_name_systematic
;
 ?
;
_space_group_IT_number 2
_symmetry_cell_setting triclinic
_symmetry_space_group_name_Hall '-P 1'
_symmetry_space_group_name_H-M 'P -1'
_atom_sites_solution_hydrogens geom
_atom_sites_solution_primary direct
_atom_sites_solution_secondary difmap
_audit_creation_method SHELXL-97
_cell_angle_alpha 80.7860(10)
_cell_angle_beta 82.7420(10)
_cell_angle_gamma 86.4550(10)
_cell_formula_units_Z 2
_cell_length_a 9.3251(2)
_cell_length_b 9.8141(3)
_cell_length_c 14.6976(4)
_cell_measurement_reflns_used 9915
_cell_measurement_temperature 173(2)
_cell_measurement_theta_max 28.01
_cell_measurement_theta_min 2.35
_cell_volume 1315.90(6)
_computing_structure_refinement 'SHELXL-97 (Sheldrick, 1997)'
_diffrn_ambient_temperature 173(2)
_diffrn_measured_fraction_theta_full 0.971
_diffrn_measured_fraction_theta_max 0.971
_diffrn_measurement_device_type 'Bruker X8 APEX II'
_diffrn_measurement_method 'area detector'
_diffrn_radiation_monochromator graphite
_diffrn_radiation_source 'fine-focus sealed tube'
_diffrn_radiation_type MoK\a
_diffrn_radiation_wavelength 0.71073
_diffrn_reflns_av_R_equivalents 0.0231
_diffrn_reflns_av_sigmaI/netI 0.0223
_diffrn_reflns_limit_h_max 12
_diffrn_reflns_limit_h_min -7
_diffrn_reflns_limit_k_max 12
_diffrn_reflns_limit_k_min -12
_diffrn_reflns_limit_l_max 19
_diffrn_reflns_limit_l_min -18
_diffrn_reflns_number 20390
_diffrn_reflns_theta_full 28.04
_diffrn_reflns_theta_max 28.04
_diffrn_reflns_theta_min 2.10
_exptl_absorpt_coefficient_mu 0.459
_exptl_absorpt_correction_T_max 0.863
_exptl_absorpt_correction_T_min 0.744
_exptl_absorpt_correction_type multi-scan
_exptl_crystal_colour black
_exptl_crystal_density_diffrn 1.251
_exptl_crystal_density_method 'not measured'
_exptl_crystal_description prism
_exptl_crystal_F_000 530
_exptl_crystal_size_max 0.48
_exptl_crystal_size_mid 0.46
_exptl_crystal_size_min 0.32
_refine_diff_density_max 0.320
_refine_diff_density_min -0.357
_refine_diff_density_rms 0.046
_refine_ls_extinction_method none
_refine_ls_goodness_of_fit_ref 1.054
_refine_ls_hydrogen_treatment constr
_refine_ls_matrix_type full
_refine_ls_number_parameters 315
_refine_ls_number_reflns 6194
_refine_ls_number_restraints 0
_refine_ls_restrained_S_all 1.054
_refine_ls_R_factor_all 0.0386
_refine_ls_R_factor_gt 0.0316
_refine_ls_shift/su_max 0.000
_refine_ls_shift/su_mean 0.000
_refine_ls_structure_factor_coef Fsqd
_refine_ls_weighting_details 'calc w=1/[\s^2^(Fo^2^)+(0.0276P)^2^+0.8223P] where P=(Fo^2^+2Fc^2^)/3'
_refine_ls_weighting_scheme calc
_refine_ls_wR_factor_gt 0.0765
_refine_ls_wR_factor_ref 0.0818
_reflns_number_gt 5497
_reflns_number_total 6194
_reflns_threshold_expression >2sigma(I)
_cod_data_source_file om100961f_si_003.cif
_cod_data_source_block 3a_CH3_4OMe
_cod_original_sg_symbol_H-M P-1
_cod_database_code 4063821

loop_
_symmetry_equiv_pos_as_xyz
'x, y, z'
'-x, -y, -z'

loop_
_atom_site_label
_atom_site_type_symbol
_atom_site_fract_x
_atom_site_fract_y
_atom_site_fract_z
_atom_site_U_iso_or_equiv
_atom_site_adp_type
_atom_site_occupancy
_atom_site_symmetry_multiplicity
_atom_site_calc_flag
_atom_site_refinement_flags
C1 C 0.40842(16) 0.07154(17) 0.83028(11) 0.0282(3) Uani 1 1 d .
H1A H 0.4592 -0.0038 0.8673 0.042 Uiso 1 1 calc R
H1B H 0.3180 0.0386 0.8160 0.042 Uiso 1 1 calc R
H1C H 0.3868 0.1486 0.8654 0.042 Uiso 1 1 calc R
C2 C 0.50318(15) 0.11968(14) 0.74076(10) 0.0211(3) Uani 1 1 d .
C3 C 0.43052(15) 0.16204(15) 0.66262(10) 0.0240(3) Uani 1 1 d .
H3 H 0.3278 0.1663 0.6735 0.029 Uiso 1 1 calc R
C4 C 0.49076(15) 0.19894(14) 0.57031(10) 0.0221(3) Uani 1 1 d .
C5 C 0.38806(17) 0.21130(17) 0.49736(11) 0.0299(3) Uani 1 1 d .
H5A H 0.3991 0.3004 0.4567 0.045 Uiso 1 1 calc R
H5B H 0.2883 0.2053 0.5276 0.045 Uiso 1 1 calc R
H5C H 0.4102 0.1362 0.4604 0.045 Uiso 1 1 calc R
C6 C 0.71198(14) 0.04857(14) 0.81811(9) 0.0205(3) Uani 1 1 d .
C7 C 0.73062(16) 0.11565(15) 0.89328(10) 0.0237(3) Uani 1 1 d .
C8 C 0.80253(17) 0.04250(17) 0.96488(10) 0.0281(3) Uani 1 1 d .
H8 H 0.8162 0.0863 1.0161 0.034 Uiso 1 1 calc R
C9 C 0.85421(17) -0.09188(17) 0.96287(11) 0.0312(3) Uani 1 1 d .
H9 H 0.9036 -0.1395 1.0121 0.037 Uiso 1 1 calc R
C10 C 0.83397(17) -0.15730(16) 0.88890(11) 0.0286(3) Uani 1 1 d .
H10 H 0.8696 -0.2499 0.8880 0.034 Uiso 1 1 calc R
C11 C 0.76217(15) -0.08949(15) 0.81568(10) 0.0222(3) Uani 1 1 d .
C12 C 0.67536(18) 0.26316(16) 0.89947(11) 0.0285(3) Uani 1 1 d .
H12 H 0.6220 0.2969 0.8447 0.034 Uiso 1 1 calc R
C13 C 0.5706(2) 0.27198(19) 0.98783(12) 0.0393(4) Uani 1 1 d .
H13A H 0.4933 0.2073 0.9917 0.059 Uiso 1 1 calc R
H13B H 0.5284 0.3662 0.9859 0.059 Uiso 1 1 calc R
H13C H 0.6231 0.2481 1.0423 0.059 Uiso 1 1 calc R
C14 C 0.8004(2) 0.35877(18) 0.89632(13) 0.0391(4) Uani 1 1 d .
H14A H 0.8546 0.3272 0.9493 0.059 Uiso 1 1 calc R
H14B H 0.7616 0.4533 0.8992 0.059 Uiso 1 1 calc R
H14C H 0.8649 0.3569 0.8384 0.059 Uiso 1 1 calc R
C15 C 0.73299(15) -0.16717(15) 0.73854(10) 0.0233(3) Uani 1 1 d .
H15 H 0.7189 -0.0975 0.6825 0.028 Uiso 1 1 calc R
C16 C 0.59342(17) -0.24539(17) 0.76669(12) 0.0320(3) Uani 1 1 d .
H16A H 0.6021 -0.3104 0.8239 0.048 Uiso 1 1 calc R
H16B H 0.5768 -0.2964 0.7171 0.048 Uiso 1 1 calc R
H16C H 0.5119 -0.1795 0.7771 0.048 Uiso 1 1 calc R
C17 C 0.85657(16) -0.26844(16) 0.71123(12) 0.0293(3) Uani 1 1 d .
H17A H 0.9478 -0.2206 0.6982 0.044 Uiso 1 1 calc R
H17B H 0.8373 -0.3044 0.6557 0.044 Uiso 1 1 calc R
H17C H 0.8636 -0.3452 0.7623 0.044 Uiso 1 1 calc R
C18 C 0.67618(15) 0.26429(15) 0.44799(10) 0.0219(3) Uani 1 1 d .
C19 C 0.72022(16) 0.16935(15) 0.38808(10) 0.0253(3) Uani 1 1 d .
H19 H 0.7209 0.0733 0.4113 0.030 Uiso 1 1 calc R
C20 C 0.76291(17) 0.21387(17) 0.29511(11) 0.0290(3) Uani 1 1 d .
H20 H 0.7929 0.1481 0.2549 0.035 Uiso 1 1 calc R
C21 C 0.76237(16) 0.35425(17) 0.25996(10) 0.0287(3) Uani 1 1 d .
C22 C 0.72018(17) 0.44971(16) 0.31898(11) 0.0288(3) Uani 1 1 d .
H22 H 0.7203 0.5458 0.2958 0.035 Uiso 1 1 calc R
C23 C 0.67749(17) 0.40418(16) 0.41258(11) 0.0270(3) Uani 1 1 d .
H23 H 0.6487 0.4700 0.4530 0.032 Uiso 1 1 calc R
C24 C 0.7904(3) 0.5291(2) 0.12739(14) 0.0606(6) Uani 1 1 d .
H24A H 0.6890 0.5611 0.1387 0.091 Uiso 1 1 calc R
H24B H 0.8204 0.5397 0.0604 0.091 Uiso 1 1 calc R
H24C H 0.8512 0.5839 0.1561 0.091 Uiso 1 1 calc R
C25 C 0.68005(17) 0.42063(15) 0.66125(11) 0.0283(3) Uani 1 1 d .
H25A H 0.7068 0.4916 0.6079 0.042 Uiso 1 1 calc R
H25B H 0.7147 0.4448 0.7166 0.042 Uiso 1 1 calc R
H25C H 0.5745 0.4149 0.6715 0.042 Uiso 1 1 calc R
C26 C 0.99048(16) 0.32683(17) 0.63592(12) 0.0314(3) Uani 1 1 d .
H26 H 0.9962 0.4131 0.6565 0.038 Uiso 1 1 calc R
C27 C 0.97745(16) 0.30762(16) 0.54450(11) 0.0282(3) Uani 1 1 d .
H27 H 0.9707 0.3786 0.4929 0.034 Uiso 1 1 calc R
C28 C 0.97615(15) 0.16411(16) 0.54317(11) 0.0263(3) Uani 1 1 d .
H28 H 0.9700 0.1216 0.4902 0.032 Uiso 1 1 calc R
C29 C 0.98544(15) 0.09546(16) 0.63342(11) 0.0275(3) Uani 1 1 d .
H29 H 0.9862 -0.0017 0.6525 0.033 Uiso 1 1 calc R
C30 C 0.99350(16) 0.19625(18) 0.69139(11) 0.0304(3) Uani 1 1 d .
H30 H 0.9998 0.1787 0.7563 0.036 Uiso 1 1 calc R
N1 N 0.64587(12) 0.12075(12) 0.73941(8) 0.0194(2) Uani 1 1 d .
N2 N 0.63054(13) 0.22035(12) 0.54510(8) 0.0210(2) Uani 1 1 d .
O1 O 0.80545(15) 0.38746(14) 0.16654(8) 0.0429(3) Uani 1 1 d .
Cr1 Cr 0.77257(2) 0.23284(2) 0.635495(15) 0.01824(7) Uani 1 1 d .

loop_
_atom_site_aniso_label
_atom_site_aniso_U_11
_atom_site_aniso_U_22
_atom_site_aniso_U_33
_atom_site_aniso_U_23
_atom_site_aniso_U_13
_atom_site_aniso_U_12
C1 0.0227(7) 0.0324(8) 0.0277(8) -0.0023(6) 0.0019(6) -0.0030(6)
C2 0.0208(6) 0.0166(6) 0.0254(7) -0.0038(5) 0.0000(5) -0.0012(5)
C3 0.0170(6) 0.0242(7) 0.0299(8) -0.0016(6) -0.0027(5) -0.0014(5)
C4 0.0214(6) 0.0167(6) 0.0281(7) -0.0007(5) -0.0067(5) -0.0006(5)
C5 0.0240(7) 0.0341(8) 0.0308(8) 0.0037(6) -0.0095(6) -0.0045(6)
C6 0.0186(6) 0.0209(7) 0.0211(7) -0.0002(5) -0.0015(5) -0.0033(5)
C7 0.0239(7) 0.0235(7) 0.0234(7) -0.0025(6) -0.0010(5) -0.0043(5)
C8 0.0294(8) 0.0333(8) 0.0229(7) -0.0040(6) -0.0058(6) -0.0072(6)
C9 0.0313(8) 0.0339(9) 0.0282(8) 0.0025(6) -0.0119(6) -0.0014(6)
C10 0.0286(8) 0.0233(7) 0.0335(8) -0.0002(6) -0.0088(6) 0.0003(6)
C11 0.0196(6) 0.0219(7) 0.0247(7) -0.0017(5) -0.0025(5) -0.0030(5)
C12 0.0377(8) 0.0243(7) 0.0242(7) -0.0057(6) -0.0034(6) -0.0007(6)
C13 0.0471(10) 0.0376(10) 0.0328(9) -0.0112(7) 0.0010(7) 0.0050(8)
C14 0.0538(11) 0.0279(8) 0.0380(9) -0.0078(7) -0.0069(8) -0.0102(7)
C15 0.0252(7) 0.0194(7) 0.0254(7) -0.0031(5) -0.0044(5) -0.0006(5)
C16 0.0239(7) 0.0356(9) 0.0392(9) -0.0147(7) -0.0012(6) -0.0049(6)
C17 0.0255(7) 0.0236(7) 0.0381(9) -0.0067(6) 0.0017(6) -0.0014(6)
C18 0.0186(6) 0.0230(7) 0.0241(7) -0.0010(5) -0.0052(5) -0.0022(5)
C19 0.0243(7) 0.0229(7) 0.0292(8) -0.0033(6) -0.0062(6) -0.0020(5)
C20 0.0260(7) 0.0346(8) 0.0283(8) -0.0096(6) -0.0051(6) 0.0002(6)
C21 0.0222(7) 0.0397(9) 0.0235(7) 0.0001(6) -0.0045(6) -0.0044(6)
C22 0.0286(8) 0.0255(8) 0.0310(8) 0.0035(6) -0.0067(6) -0.0037(6)
C23 0.0304(8) 0.0233(7) 0.0273(8) -0.0033(6) -0.0045(6) -0.0003(6)
C24 0.0894(18) 0.0583(14) 0.0297(10) 0.0113(9) -0.0061(10) -0.0179(12)
C25 0.0329(8) 0.0180(7) 0.0342(8) -0.0044(6) -0.0058(6) 0.0010(6)
C26 0.0223(7) 0.0305(8) 0.0434(9) -0.0103(7) -0.0022(6) -0.0091(6)
C27 0.0216(7) 0.0267(8) 0.0331(8) 0.0029(6) 0.0016(6) -0.0049(6)
C28 0.0192(7) 0.0295(8) 0.0297(8) -0.0064(6) 0.0007(5) -0.0004(5)
C29 0.0183(7) 0.0241(7) 0.0374(8) 0.0007(6) -0.0010(6) 0.0019(5)
C30 0.0187(7) 0.0432(9) 0.0293(8) -0.0031(7) -0.0058(6) -0.0027(6)
N1 0.0202(5) 0.0170(5) 0.0211(6) -0.0027(4) -0.0029(4) -0.0006(4)
N2 0.0213(6) 0.0191(6) 0.0224(6) -0.0011(5) -0.0035(4) -0.0017(4)
O1 0.0490(8) 0.0523(8) 0.0241(6) 0.0016(5) -0.0001(5) -0.0045(6)
Cr1 0.01709(11) 0.01620(11) 0.02119(12) -0.00131(8) -0.00278(8) -0.00182(8)

loop_
_atom_type_symbol
_atom_type_description
_atom_type_scat_dispersion_real
_atom_type_scat_dispersion_imag
_atom_type_scat_source
C C 0.0033 0.0016 'International Tables Vol C Tables 4.2.6.8 and 6.1.1.4'
H H 0.0000 0.0000 'International Tables Vol C Tables 4.2.6.8 and 6.1.1.4'
N N 0.0061 0.0033 'International Tables Vol C Tables 4.2.6.8 and 6.1.1.4'
O O 0.0106 0.0060 'International Tables Vol C Tables 4.2.6.8 and 6.1.1.4'
Cr Cr 0.3209 0.6236 'International Tables Vol C Tables 4.2.6.8 and 6.1.1.4'

loop_
_geom_angle_atom_site_label_1
_geom_angle_atom_site_label_2
_geom_angle_atom_site_label_3
_geom_angle
C2 C1 H1A 109.5
C2 C1 H1B 109.5
H1A C1 H1B 109.5
C2 C1 H1C 109.5
H1A C1 H1C 109.5
H1B C1 H1C 109.5
N1 C2 C3 123.81(13)
N1 C2 C1 120.42(13)
C3 C2 C1 115.77(12)
C2 C3 C4 127.92(13)
C2 C3 H3 116.0
C4 C3 H3 116.0
N2 C4 C3 123.60(13)
N2 C4 C5 119.95(13)
C3 C4 C5 116.44(13)
C4 C5 H5A 109.5
C4 C5 H5B 109.5
H5A C5 H5B 109.5
C4 C5 H5C 109.5
H5A C5 H5C 109.5
H5B C5 H5C 109.5
C7 C6 C11 121.08(13)
C7 C6 N1 120.94(12)
C11 C6 N1 117.94(12)
C8 C7 C6 118.15(14)
C8 C7 C12 119.16(13)
C6 C7 C12 122.68(13)
C9 C8 C7 121.47(14)
C9 C8 H8 119.3
C7 C8 H8 119.3
C8 C9 C10 119.85(14)
C8 C9 H9 120.1
C10 C9 H9 120.1
C9 C10 C11 121.15(14)
C9 C10 H10 119.4
C11 C10 H10 119.4
C10 C11 C6 118.28(13)
C10 C11 C15 119.87(13)
C6 C11 C15 121.77(12)
C7 C12 C14 111.34(14)
C7 C12 C13 111.74(13)
C14 C12 C13 109.30(14)
C7 C12 H12 108.1
C14 C12 H12 108.1
C13 C12 H12 108.1
C12 C13 H13A 109.5
C12 C13 H13B 109.5
H13A C13 H13B 109.5
C12 C13 H13C 109.5
H13A C13 H13C 109.5
H13B C13 H13C 109.5
C12 C14 H14A 109.5
C12 C14 H14B 109.5
H14A C14 H14B 109.5
C12 C14 H14C 109.5
H14A C14 H14C 109.5
H14B C14 H14C 109.5
C11 C15 C16 110.22(12)
C11 C15 C17 113.75(12)
C16 C15 C17 109.13(12)
C11 C15 H15 107.8
C16 C15 H15 107.8
C17 C15 H15 107.8
C15 C16 H16A 109.5
C15 C16 H16B 109.5
H16A C16 H16B 109.5
C15 C16 H16C 109.5
H16A C16 H16C 109.5
H16B C16 H16C 109.5
C15 C17 H17A 109.5
C15 C17 H17B 109.5
H17A C17 H17B 109.5
C15 C17 H17C 109.5
H17A C17 H17C 109.5
H17B C17 H17C 109.5
C23 C18 C19 118.65(14)
C23 C18 N2 119.88(13)
C19 C18 N2 121.47(13)
C20 C19 C18 120.46(14)
C20 C19 H19 119.8
C18 C19 H19 119.8
C19 C20 C21 120.53(15)
C19 C20 H20 119.7
C21 C20 H20 119.7
O1 C21 C22 124.53(15)
O1 C21 C20 115.92(15)
C22 C21 C20 119.56(14)
C21 C22 C23 119.62(14)
C21 C22 H22 120.2
C23 C22 H22 120.2
C18 C23 C22 121.17(14)
C18 C23 H23 119.4
C22 C23 H23 119.4
O1 C24 H24A 109.5
O1 C24 H24B 109.5
H24A C24 H24B 109.5
O1 C24 H24C 109.5
H24A C24 H24C 109.5
H24B C24 H24C 109.5
Cr1 C25 H25A 109.5
Cr1 C25 H25B 109.5
H25A C25 H25B 109.5
Cr1 C25 H25C 109.5
H25A C25 H25C 109.5
H25B C25 H25C 109.5
C30 C26 C27 108.09(14)
C30 C26 Cr1 72.77(8)
C27 C26 Cr1 71.81(9)
C30 C26 H26 126.0
C27 C26 H26 126.0
Cr1 C26 H26 121.2
C26 C27 C28 107.87(14)
C26 C27 Cr1 72.25(9)
C28 C27 Cr1 73.74(8)
C26 C27 H27 126.1
C28 C27 H27 126.1
Cr1 C27 H27 119.8
C29 C28 C27 108.16(14)
C29 C28 Cr1 72.85(8)
C27 C28 Cr1 70.50(8)
C29 C28 H28 125.9
C27 C28 H28 125.9
Cr1 C28 H28 122.4
C28 C29 C30 108.01(14)
C28 C29 Cr1 72.14(8)
C30 C29 Cr1 71.06(8)
C28 C29 H29 126.0
C30 C29 H29 126.0
Cr1 C29 H29 122.5
C26 C30 C29 107.86(14)
C26 C30 Cr1 71.53(9)
C29 C30 Cr1 73.32(9)
C26 C30 H30 126.1
C29 C30 H30 126.1
Cr1 C30 H30 120.8
C2 N1 C6 118.97(12)
C2 N1 Cr1 122.32(9)
C6 N1 Cr1 118.52(9)
C4 N2 C18 117.55(12)
C4 N2 Cr1 123.61(10)
C18 N2 Cr1 117.62(9)
C21 O1 C24 116.71(15)
N2 Cr1 N1 91.17(5)
N2 Cr1 C25 90.67(6)
N1 Cr1 C25 94.75(6)
N2 Cr1 C27 104.46(5)
N1 Cr1 C27 158.92(5)
C25 Cr1 C27 99.05(6)
N2 Cr1 C26 138.48(6)
N1 Cr1 C26 130.35(5)
C25 Cr1 C26 86.51(6)
C27 Cr1 C26 35.94(6)
N2 Cr1 C30 154.70(6)
N1 Cr1 C30 100.59(5)
C25 Cr1 C30 110.35(6)
C27 Cr1 C30 59.64(6)
C26 Cr1 C30 35.70(6)
N2 Cr1 C28 96.26(5)
N1 Cr1 C28 129.81(5)
C25 Cr1 C28 134.51(6)
C27 Cr1 C28 35.76(5)
C26 Cr1 C28 59.34(6)
C30 Cr1 C28 59.06(6)
N2 Cr1 C29 120.34(5)
N1 Cr1 C29 100.77(5)
C25 Cr1 C29 144.58(6)
C27 Cr1 C29 59.21(5)
C26 Cr1 C29 59.24(6)
C30 Cr1 C29 35.62(6)
C28 Cr1 C29 35.01(5)

loop_
_geom_bond_atom_site_label_1
_geom_bond_atom_site_label_2
_geom_bond_distance
C1 C2 1.515(2)
C1 H1A 0.9800
C1 H1B 0.9800
C1 H1C 0.9800
C2 N1 1.3289(18)
C2 C3 1.400(2)
C3 C4 1.401(2)
C3 H3 0.9500
C4 N2 1.3294(18)
C4 C5 1.5116(19)
C5 H5A 0.9800
C5 H5B 0.9800
C5 H5C 0.9800
C6 C7 1.407(2)
C6 C11 1.410(2)
C6 N1 1.4435(17)
C7 C8 1.396(2)
C7 C12 1.519(2)
C8 C9 1.379(2)
C8 H8 0.9500
C9 C10 1.386(2)
C9 H9 0.9500
C10 C11 1.395(2)
C10 H10 0.9500
C11 C15 1.524(2)
C12 C14 1.533(2)
C12 C13 1.534(2)
C12 H12 1.0000
C13 H13A 0.9800
C13 H13B 0.9800
C13 H13C 0.9800
C14 H14A 0.9800
C14 H14B 0.9800
C14 H14C 0.9800
C15 C16 1.530(2)
C15 C17 1.532(2)
C15 H15 1.0000
C16 H16A 0.9800
C16 H16B 0.9800
C16 H16C 0.9800
C17 H17A 0.9800
C17 H17B 0.9800
C17 H17C 0.9800
C18 C23 1.388(2)
C18 C19 1.391(2)
C18 N2 1.4410(18)
C19 C20 1.382(2)
C19 H19 0.9500
C20 C21 1.392(2)
C20 H20 0.9500
C21 O1 1.3735(19)
C21 C22 1.383(2)
C22 C23 1.392(2)
C22 H22 0.9500
C23 H23 0.9500
C24 O1 1.422(3)
C24 H24A 0.9800
C24 H24B 0.9800
C24 H24C 0.9800
C25 Cr1 2.0563(15)
C25 H25A 0.9800
C25 H25B 0.9800
C25 H25C 0.9800
C26 C30 1.405(2)
C26 C27 1.407(2)
C26 Cr1 2.2840(15)
C26 H26 0.9500
C27 C28 1.413(2)
C27 Cr1 2.2783(14)
C27 H27 0.9500
C28 C29 1.399(2)
C28 Cr1 2.3203(14)
C28 H28 0.9500
C29 C30 1.416(2)
C29 Cr1 2.3294(14)
C29 H29 0.9500
C30 Cr1 2.2999(15)
C30 H30 0.9500
N1 Cr1 2.0262(12)
N2 Cr1 2.0128(12)

loop_
_geom_torsion_atom_site_label_1
_geom_torsion_atom_site_label_2
_geom_torsion_atom_site_label_3
_geom_torsion_atom_site_label_4
_geom_torsion
N1 C2 C3 C4 6.7(2)
C1 C2 C3 C4 -173.62(14)
C2 C3 C4 N2 -11.3(2)
C2 C3 C4 C5 167.44(14)
C11 C6 C7 C8 1.1(2)
N1 C6 C7 C8 -176.49(13)
C11 C6 C7 C12 -178.68(13)
N1 C6 C7 C12 3.8(2)
C6 C7 C8 C9 -0.1(2)
C12 C7 C8 C9 179.68(14)
C7 C8 C9 C10 -0.5(2)
C8 C9 C10 C11 0.2(2)
C9 C10 C11 C6 0.8(2)
C9 C10 C11 C15 -176.02(14)
C7 C6 C11 C10 -1.4(2)
N1 C6 C11 C10 176.21(13)
C7 C6 C11 C15 175.32(13)
N1 C6 C11 C15 -7.03(19)
C8 C7 C12 C14 64.83(18)
C6 C7 C12 C14 -115.42(16)
C8 C7 C12 C13 -57.71(19)
C6 C7 C12 C13 122.05(16)
C10 C11 C15 C16 84.86(17)
C6 C11 C15 C16 -91.84(16)
C10 C11 C15 C17 -38.07(19)
C6 C11 C15 C17 145.22(13)
C23 C18 C19 C20 -0.6(2)
N2 C18 C19 C20 179.69(13)
C18 C19 C20 C21 -0.1(2)
C19 C20 C21 O1 -179.42(14)
C19 C20 C21 C22 0.7(2)
O1 C21 C22 C23 179.52(14)
C20 C21 C22 C23 -0.6(2)
C19 C18 C23 C22 0.7(2)
N2 C18 C23 C22 -179.60(13)
C21 C22 C23 C18 -0.1(2)
C30 C26 C27 C28 -1.48(17)
Cr1 C26 C27 C28 -65.67(10)
C30 C26 C27 Cr1 64.19(11)
C26 C27 C28 C29 1.14(17)
Cr1 C27 C28 C29 -63.55(10)
C26 C27 C28 Cr1 64.68(11)
C27 C28 C29 C30 -0.36(17)
Cr1 C28 C29 C30 -62.40(10)
C27 C28 C29 Cr1 62.03(10)
C27 C26 C30 C29 1.25(17)
Cr1 C26 C30 C29 64.82(10)
C27 C26 C30 Cr1 -63.57(11)
C28 C29 C30 C26 -0.55(17)
Cr1 C29 C30 C26 -63.65(10)
C28 C29 C30 Cr1 63.10(10)
C3 C2 N1 C6 -167.07(13)
C1 C2 N1 C6 13.26(19)
C3 C2 N1 Cr1 18.00(19)
C1 C2 N1 Cr1 -161.67(10)
C7 C6 N1 C2 -89.59(16)
C11 C6 N1 C2 92.77(15)
C7 C6 N1 Cr1 85.54(14)
C11 C6 N1 Cr1 -92.11(13)
C3 C4 N2 C18 -177.08(13)
C5 C4 N2 C18 4.19(19)
C3 C4 N2 Cr1 -10.01(19)
C5 C4 N2 Cr1 171.26(10)
C23 C18 N2 C4 89.90(16)
C19 C18 N2 C4 -90.44(16)
C23 C18 N2 Cr1 -77.96(15)
C19 C18 N2 Cr1 101.70(13)
C22 C21 O1 C24 -6.9(2)
C20 C21 O1 C24 173.21(16)
C4 N2 Cr1 N1 24.05(11)
C18 N2 Cr1 N1 -168.89(10)
C4 N2 Cr1 C25 -70.71(12)
C18 N2 Cr1 C25 96.35(11)
C4 N2 Cr1 C27 -170.23(11)
C18 N2 Cr1 C27 -3.17(11)
C4 N2 Cr1 C26 -156.21(11)
C18 N2 Cr1 C26 10.85(14)
C4 N2 Cr1 C30 142.29(13)
C18 N2 Cr1 C30 -50.65(17)
C4 N2 Cr1 C28 154.33(11)
C18 N2 Cr1 C28 -38.61(10)
C4 N2 Cr1 C29 127.26(11)
C18 N2 Cr1 C29 -65.68(11)
C2 N1 Cr1 N2 -27.79(11)
C6 N1 Cr1 N2 157.26(10)
C2 N1 Cr1 C25 62.98(12)
C6 N1 Cr1 C25 -111.98(10)
C2 N1 Cr1 C27 -166.16(14)
C6 N1 Cr1 C27 18.9(2)
C2 N1 Cr1 C26 152.43(10)
C6 N1 Cr1 C26 -22.52(13)
C2 N1 Cr1 C30 174.73(11)
C6 N1 Cr1 C30 -0.22(11)
C2 N1 Cr1 C28 -126.94(11)
C6 N1 Cr1 C28 58.10(12)
C2 N1 Cr1 C29 -149.00(11)
C6 N1 Cr1 C29 36.04(11)
C26 C27 Cr1 N2 164.11(9)
C28 C27 Cr1 N2 -80.49(9)
C26 C27 Cr1 N1 -59.20(19)
C28 C27 Cr1 N1 56.20(19)
C26 C27 Cr1 C25 71.06(10)
C28 C27 Cr1 C25 -173.54(9)
C28 C27 Cr1 C26 115.40(14)
C26 C27 Cr1 C30 -37.30(10)
C28 C27 Cr1 C30 78.10(10)
C26 C27 Cr1 C28 -115.40(14)
C26 C27 Cr1 C29 -78.91(10)
C28 C27 Cr1 C29 36.49(9)
C30 C26 Cr1 N2 -139.94(10)
C27 C26 Cr1 N2 -23.57(14)
C30 C26 Cr1 N1 39.73(12)
C27 C26 Cr1 N1 156.09(9)
C30 C26 Cr1 C25 133.00(10)
C27 C26 Cr1 C25 -110.64(10)
C30 C26 Cr1 C27 -116.36(14)
C27 C26 Cr1 C30 116.36(14)
C30 C26 Cr1 C28 -78.51(10)
C27 C26 Cr1 C28 37.86(9)
C30 C26 Cr1 C29 -37.55(9)
C27 C26 Cr1 C29 78.82(10)
C26 C30 Cr1 N2 93.35(15)
C29 C30 Cr1 N2 -22.60(18)
C26 C30 Cr1 N1 -150.29(9)
C29 C30 Cr1 N1 93.76(9)
C26 C30 Cr1 C25 -51.14(11)
C29 C30 Cr1 C25 -167.08(9)
C26 C30 Cr1 C27 37.55(9)
C29 C30 Cr1 C27 -78.40(10)
C29 C30 Cr1 C26 -115.95(14)
C26 C30 Cr1 C28 79.36(10)
C29 C30 Cr1 C28 -36.58(9)
C26 C30 Cr1 C29 115.95(14)
C29 C28 Cr1 N2 -136.81(9)
C27 C28 Cr1 N2 106.10(9)
C29 C28 Cr1 N1 -40.02(11)
C27 C28 Cr1 N1 -157.11(9)
C29 C28 Cr1 C25 126.04(10)
C27 C28 Cr1 C25 8.96(13)
C29 C28 Cr1 C27 117.08(13)
C29 C28 Cr1 C26 79.04(10)
C27 C28 Cr1 C26 -38.05(9)
C29 C28 Cr1 C30 37.23(9)
C27 C28 Cr1 C30 -79.86(10)
C27 C28 Cr1 C29 -117.08(13)
C28 C29 Cr1 N2 52.03(10)
C30 C29 Cr1 N2 169.03(9)
C28 C29 Cr1 N1 149.81(9)
C30 C29 Cr1 N1 -93.19(9)
C28 C29 Cr1 C25 -95.80(13)
C30 C29 Cr1 C25 21.20(15)
C28 C29 Cr1 C27 -37.28(9)
C30 C29 Cr1 C27 79.72(10)
C28 C29 Cr1 C26 -79.37(10)
C30 C29 Cr1 C26 37.64(9)
C28 C29 Cr1 C30 -117.00(13)
C30 C29 Cr1 C28 117.00(13)
